data_4519147
loop_
_publ_author_name
'Cao, Hou-ji'
'Chen, Meng'
'Sun, Fangxiang'
'Zhao, Yue'
'Lu, Changsheng'
'Zhang, Xiaolei'
'Shi, Zhuangzhi'
'Yan, Hong'

_publ_section_title
;
 Variable Metal Chelation Modes and Activation Sequence in Pd-Catalyzed
 B--H Poly-arylation of Carboranes
;
_journal_issue 22
_journal_name_full 'ACS Catalysis'
_journal_page_first 14047
_journal_page_last 14057
_journal_paper_doi 10.1021/acscatal.1c04473
_journal_volume 11
_journal_year 2021
_chemical_formula_moiety 'C19 H24 B10 O5'
_chemical_formula_sum 'C19 H24 B10 O5'
_chemical_formula_weight 440.48
_space_group_crystal_system orthorhombic
_space_group_IT_number 57
_space_group_name_Hall '-P 2c 2b'
_space_group_name_H-M_alt 'P b c m'
_atom_sites_solution_hydrogens mixed
_audit_creation_date 2020-11-21
_audit_creation_method
;
Olex2 1.2-beta
(compiled 2018.05.29 svn.r3508 for OlexSys, GUI svn.r5506)
;
_cell_angle_alpha 90
_cell_angle_beta 90
_cell_angle_gamma 90
_cell_formula_units_Z 4
_cell_length_a 6.8374(6)
_cell_length_b 18.2868(15)
_cell_length_c 18.8324(16)
_cell_measurement_reflns_used 9821
_cell_measurement_temperature 225(2)
_cell_measurement_theta_max 60.29
_cell_measurement_theta_min 4.68
_cell_volume 2354.7(3)
_computing_cell_refinement 'SAINT v8.37A (Bruker, 2015)'
_computing_data_reduction 'SAINT v8.37A (Bruker, 2015)'
_computing_molecular_graphics 'Olex2 (Dolomanov et al., 2009)'
_computing_publication_material 'Olex2 (Dolomanov et al., 2009)'
_computing_structure_refinement 'ShelXL (Sheldrick, 2015)'
_computing_structure_solution 'SHELXT 2014/5 (Sheldrick, 2014)'
_diffrn_ambient_temperature 225.27
_diffrn_measured_fraction_theta_full 0.955
_diffrn_measured_fraction_theta_max 0.949
_diffrn_measurement_device_type 'Bruker APEX-II CCD'
_diffrn_measurement_method '\f and \w scans'
_diffrn_radiation_type GaK\a
_diffrn_radiation_wavelength 1.34138
_diffrn_reflns_av_R_equivalents 0.1040
_diffrn_reflns_av_unetI/netI 0.0679
_diffrn_reflns_Laue_measured_fraction_full 0.955
_diffrn_reflns_Laue_measured_fraction_max 0.949
_diffrn_reflns_limit_h_max 8
_diffrn_reflns_limit_h_min -8
_diffrn_reflns_limit_k_max 23
_diffrn_reflns_limit_k_min -23
_diffrn_reflns_limit_l_max 24
_diffrn_reflns_limit_l_min -22
_diffrn_reflns_number 29201
_diffrn_reflns_point_group_measured_fraction_full 0.955
_diffrn_reflns_point_group_measured_fraction_max 0.949
_diffrn_reflns_theta_full 53.594
_diffrn_reflns_theta_max 61.129
_diffrn_reflns_theta_min 4.084
_diffrn_standards_number 0
_exptl_absorpt_coefficient_mu 0.400
_exptl_absorpt_correction_T_max 0.7519
_exptl_absorpt_correction_T_min 0.4214
_exptl_absorpt_correction_type multi-scan
_exptl_absorpt_process_details
;
SADABS-2016/2 (Bruker,2016/2) was used for absorption correction.
wR2(int) was 0.1786 before and 0.1127 after correction.
The Ratio of minimum to maximum transmission is 0.5604.
The \l/2 correction factor is Not present.
;
_exptl_crystal_colour colourless
_exptl_crystal_colour_primary colourless
_exptl_crystal_density_diffrn 1.243
_exptl_crystal_description block
_exptl_crystal_F_000 912
_exptl_crystal_size_max 0.13
_exptl_crystal_size_mid 0.12
_exptl_crystal_size_min 0.11
_refine_diff_density_max 0.264
_refine_diff_density_min -0.213
_refine_diff_density_rms 0.061
_refine_ls_extinction_method none
_refine_ls_goodness_of_fit_ref 1.202
_refine_ls_hydrogen_treatment mixed
_refine_ls_matrix_type full
_refine_ls_number_parameters 189
_refine_ls_number_reflns 2682
_refine_ls_number_restraints 0
_refine_ls_restrained_S_all 1.202
_refine_ls_R_factor_all 0.1419
_refine_ls_R_factor_gt 0.1123
_refine_ls_shift/su_max 0.000
_refine_ls_shift/su_mean 0.000
_refine_ls_structure_factor_coef Fsqd
_refine_ls_weighting_details 'w=1/[\s^2^(Fo^2^)+(0.0831P)^2^+2.8656P] where P=(Fo^2^+2Fc^2^)/3'
_refine_ls_weighting_scheme calc
_refine_ls_wR_factor_gt 0.2766
_refine_ls_wR_factor_ref 0.2961
_reflns_Friedel_coverage 0.000
_reflns_number_gt 1798
_reflns_number_total 2682
_reflns_threshold_expression 'I > 2\s(I)'
_cod_data_source_file cs1c04473_si_002.cif
_cod_data_source_block 6
_cod_database_code 4519147
_shelx_shelxl_version_number 2016/6
_shelx_space_group_comment
;
The symmetry employed for this shelxl refinement is uniquely defined
by the following loop, which should always be used as a source of
symmetry information in preference to the above space-group names.
They are only intended as comments.
;
_shelx_estimated_absorpt_t_max 0.957
_shelx_estimated_absorpt_t_min 0.950
_olex2_refinement_description
;
1. Fixed Uiso
 At 1.2 times of:
  All C(H) groups
 At 1.5 times of:
  All C(H,H,H) groups
2.a Aromatic/amide H refined with riding coordinates:
 C4(H4), C7(H7), C8(H8)
2.b Idealised Me refined as rotating group:
 C10(H10A,H10B,H10C)
2.c Boron cage BH refined with riding coordinates:
 C12(H12)
;
_olex2_submission_special_instructions 'No special instructions were received'

loop_
_space_group_symop_operation_xyz
'x, y, z'
'-x, -y, z+1/2'
'-x, y+1/2, -z+1/2'
'x, -y+1/2, -z'
'-x, -y, -z'
'x, y, -z-1/2'
'x, -y-1/2, z-1/2'
'-x, y-1/2, z'

loop_
_atom_site_label
_atom_site_type_symbol
_atom_site_fract_x
_atom_site_fract_y
_atom_site_fract_z
_atom_site_U_iso_or_equiv
_atom_site_adp_type
_atom_site_occupancy
_atom_site_site_symmetry_order
_atom_site_calc_flag
_atom_site_refinement_flags_posn
_atom_site_refinement_flags_adp
_atom_site_refinement_flags_occupancy
_atom_site_disorder_assembly
_atom_site_disorder_group
O1 O 0.3784(8) 0.5531(3) 0.250000 0.0824(14) Uani 1 2 d S T P . .
O2 O 0.2742(8) 0.5216(2) 0.6168(2) 0.1199(17) Uani 1 1 d . . . . .
O3 O -0.0261(7) 0.5575(2) 0.58544(18) 0.0981(13) Uani 1 1 d . . . . .
C1 C 0.5101(9) 0.6740(3) 0.250000 0.0568(13) Uani 1 2 d S T P . .
C2 C 0.5161(11) 0.5914(4) 0.250000 0.0712(16) Uani 1 2 d S T P . .
H2 H 0.651(10) 0.570(3) 0.250000 0.069(18) Uiso 1 2 d S T P . .
C3 C 0.3711(6) 0.6752(2) 0.39639(19) 0.0586(9) Uani 1 1 d . . . . .
C4 C 0.4967(8) 0.6318(3) 0.4361(2) 0.0752(12) Uani 1 1 d . . . . .
H4 H 0.628573 0.627431 0.422700 0.090 Uiso 1 1 calc R . . . .
C5 C 0.4283(9) 0.5945(3) 0.4958(3) 0.0806(14) Uani 1 1 d . . . . .
H5 H 0.514(7) 0.565(3) 0.523(3) 0.082(15) Uiso 1 1 d . . . . .
C6 C 0.2357(8) 0.5989(2) 0.5160(2) 0.0703(12) Uani 1 1 d . . . . .
C7 C 0.1087(8) 0.6437(3) 0.4784(2) 0.0737(12) Uani 1 1 d . . . . .
H7 H -0.022527 0.648323 0.492559 0.088 Uiso 1 1 calc R . . . .
C8 C 0.1780(7) 0.6815(3) 0.4198(2) 0.0680(11) Uani 1 1 d . . . . .
H8 H 0.092060 0.712333 0.394901 0.082 Uiso 1 1 calc R . . . .
C9 C 0.1687(11) 0.5550(3) 0.5781(2) 0.0824(16) Uani 1 1 d . . . . .
C10 C -0.1074(12) 0.5163(3) 0.6436(3) 0.121(3) Uani 1 1 d . . . . .
H10A H -0.073698 0.465039 0.638118 0.181 Uiso 1 1 calc GR . . . .
H10B H -0.248597 0.521550 0.643705 0.181 Uiso 1 1 calc GR . . . .
H10C H -0.054755 0.534386 0.688048 0.181 Uiso 1 1 calc GR . . . .
C12 C 0.5072(11) 0.8419(4) 0.250000 0.0753(18) Uani 1 2 d S T P . .
H12 H 0.505009 0.902634 0.250000 0.090 Uiso 1 2 calc RS T P . .
B2 B 0.4387(7) 0.7175(3) 0.3283(2) 0.0566(10) Uani 1 1 d . . . . .
B3 B 0.2895(10) 0.7176(3) 0.250000 0.0534(13) Uani 1 2 d S T P . .
H3 H 0.151(7) 0.686(3) 0.250000 0.045(13) Uiso 1 2 d S T P . .
B4 B 0.6864(7) 0.7179(3) 0.2973(3) 0.0666(12) Uani 1 1 d . . . . .
H4A H 0.802(7) 0.687(2) 0.327(2) 0.078(14) Uiso 1 1 d . . . . .
B5 B 0.3311(9) 0.7994(3) 0.2972(3) 0.0652(12) Uani 1 1 d . . . . .
H5A H 0.217(9) 0.825(3) 0.326(3) 0.13(2) Uiso 1 1 d . . . . .
B6 B 0.7294(13) 0.7999(5) 0.250000 0.077(2) Uani 1 2 d S T P . .
H6 H 0.871(12) 0.830(4) 0.250000 0.11(3) Uiso 1 2 d S T P . .
B7 B 0.5776(9) 0.7996(3) 0.1736(3) 0.0732(14) Uani 1 1 d . . . . .
H7A H 0.616(8) 0.828(3) 0.128(3) 0.096(16) Uiso 1 1 d . . . . .

loop_
_atom_site_aniso_label
_atom_site_aniso_U_11
_atom_site_aniso_U_22
_atom_site_aniso_U_33
_atom_site_aniso_U_23
_atom_site_aniso_U_13
_atom_site_aniso_U_12
O1 0.092(4) 0.068(3) 0.087(3) 0.000 0.000 -0.016(3)
O2 0.191(5) 0.091(3) 0.077(2) 0.025(2) 0.014(3) 0.034(3)
O3 0.144(4) 0.089(2) 0.0604(19) 0.0100(16) 0.022(2) -0.011(2)
C1 0.059(3) 0.061(3) 0.051(3) 0.000 0.000 -0.001(3)
C2 0.075(4) 0.063(3) 0.075(4) 0.000 0.000 0.002(3)
C3 0.069(2) 0.062(2) 0.0447(17) -0.0051(16) -0.0084(16) -0.0028(19)
C4 0.079(3) 0.083(3) 0.063(2) 0.008(2) -0.004(2) 0.004(2)
C5 0.106(4) 0.075(3) 0.062(2) 0.010(2) -0.012(3) 0.013(3)
C6 0.110(4) 0.057(2) 0.0433(18) -0.0067(15) 0.000(2) 0.001(2)
C7 0.088(3) 0.082(3) 0.051(2) -0.0002(19) 0.007(2) 0.004(3)
C8 0.075(3) 0.078(3) 0.051(2) 0.0062(18) -0.0024(19) 0.004(2)
C9 0.140(5) 0.060(2) 0.047(2) -0.0052(18) 0.005(3) 0.008(3)
C10 0.213(8) 0.082(3) 0.067(3) 0.008(3) 0.048(4) -0.019(4)
C12 0.093(5) 0.060(3) 0.073(4) 0.000 0.000 -0.010(3)
B2 0.060(2) 0.061(2) 0.049(2) -0.0045(18) -0.0041(18) -0.001(2)
B3 0.057(3) 0.059(3) 0.045(3) 0.000 0.000 0.001(3)
B4 0.057(3) 0.077(3) 0.065(3) 0.000(2) -0.004(2) -0.010(2)
B5 0.081(3) 0.061(3) 0.054(2) -0.0040(19) -0.001(2) 0.002(2)
B6 0.072(5) 0.077(5) 0.081(5) 0.000 0.000 -0.024(4)
B7 0.084(4) 0.070(3) 0.065(3) 0.007(2) 0.009(3) -0.017(3)

loop_
_atom_type_symbol
_atom_type_description
_atom_type_scat_dispersion_real
_atom_type_scat_dispersion_imag
_atom_type_scat_source
C C 0.0148 0.0070 'International Tables Vol C Tables 4.2.6.8 and 6.1.1.4'
H H 0.0000 0.0000 'International Tables Vol C Tables 4.2.6.8 and 6.1.1.4'
B B 0.0073 0.0030 'International Tables Vol C Tables 4.2.6.8 and 6.1.1.4'
O O 0.0412 0.0250 'International Tables Vol C Tables 4.2.6.8 and 6.1.1.4'

loop_
_geom_angle_atom_site_label_1
_geom_angle_atom_site_label_2
_geom_angle_atom_site_label_3
_geom_angle
_geom_angle_site_symmetry_1
_geom_angle_site_symmetry_3
_geom_angle_publ_flag
C9 O3 C10 116.3(5) . . ?
C2 C1 B2 117.6(3) . 6_556 ?
C2 C1 B2 117.6(3) . . ?
C2 C1 B3 119.4(5) . . ?
C2 C1 B4 116.9(4) . . ?
C2 C1 B4 116.9(4) . 6_556 ?
B2 C1 B2 115.3(4) 6_556 . ?
B3 C1 B2 62.6(2) . . ?
B3 C1 B2 62.6(2) . 6_556 ?
B4 C1 B2 62.6(3) . . ?
B4 C1 B2 115.2(4) 6_556 . ?
B4 C1 B2 115.2(4) . 6_556 ?
B4 C1 B2 62.6(3) 6_556 6_556 ?
B4 C1 B3 113.9(4) 6_556 . ?
B4 C1 B3 113.9(4) . . ?
B4 C1 B4 63.2(4) 6_556 . ?
O1 C2 C1 125.2(7) . . ?
O1 C2 H2 120(4) . . ?
C1 C2 H2 115(4) . . ?
C4 C3 C8 117.5(4) . . ?
C4 C3 B2 122.8(4) . . ?
C8 C3 B2 119.8(4) . . ?
C3 C4 H4 119.8 . . ?
C3 C4 C5 120.4(5) . . ?
C5 C4 H4 119.8 . . ?
C4 C5 H5 120(3) . . ?
C6 C5 C4 121.1(5) . . ?
C6 C5 H5 119(3) . . ?
C5 C6 C7 119.6(4) . . ?
C5 C6 C9 118.7(5) . . ?
C7 C6 C9 121.7(5) . . ?
C6 C7 H7 120.4 . . ?
C8 C7 C6 119.1(5) . . ?
C8 C7 H7 120.4 . . ?
C3 C8 H8 118.9 . . ?
C7 C8 C3 122.2(4) . . ?
C7 C8 H8 118.9 . . ?
O2 C9 O3 123.8(5) . . ?
O2 C9 C6 124.7(6) . . ?
O3 C9 C6 111.5(5) . . ?
O3 C10 H10A 109.5 . . ?
O3 C10 H10B 109.5 . . ?
O3 C10 H10C 109.5 . . ?
H10A C10 H10B 109.5 . . ?
H10A C10 H10C 109.5 . . ?
H10B C10 H10C 109.5 . . ?
B5 C12 H12 116.9 . . ?
B5 C12 H12 116.9 6_556 . ?
B5 C12 B5 63.6(4) . 6_556 ?
B5 C12 B6 115.4(4) 6_556 . ?
B5 C12 B6 115.4(4) . . ?
B5 C12 B7 63.1(3) . 6_556 ?
B5 C12 B7 115.9(4) . . ?
B5 C12 B7 63.1(3) 6_556 . ?
B5 C12 B7 115.9(4) 6_556 6_556 ?
B6 C12 H12 117.6 . . ?
B7 C12 H12 117.3 6_556 . ?
B7 C12 H12 117.3 . . ?
B7 C12 B6 62.8(3) . . ?
B7 C12 B6 62.8(3) 6_556 . ?
B7 C12 B7 115.3(6) 6_556 . ?
C1 B2 B3 57.7(3) . . ?
C1 B2 B4 57.5(3) . . ?
C1 B2 B5 102.9(3) . . ?
C1 B2 B7 102.7(4) . 6_556 ?
C3 B2 C1 123.3(4) . . ?
C3 B2 B3 120.4(4) . . ?
C3 B2 B4 123.2(4) . . ?
C3 B2 B5 124.5(4) . . ?
C3 B2 B7 126.2(3) . 6_556 ?
B4 B2 B3 105.7(3) . . ?
B5 B2 B3 59.3(3) . . ?
B5 B2 B4 106.4(4) . . ?
B5 B2 B7 60.0(3) . 6_556 ?
B7 B2 B3 106.7(4) 6_556 . ?
B7 B2 B4 59.0(3) 6_556 . ?
C1 B3 B2 59.8(2) . 6_556 ?
C1 B3 B2 59.8(2) . . ?
C1 B3 H3 121(3) . . ?
C1 B3 B5 104.7(4) . . ?
C1 B3 B5 104.7(4) . 6_556 ?
B2 B3 B2 110.6(4) 6_556 . ?
B2 B3 H3 119.0(9) 6_556 . ?
B2 B3 H3 119.0(9) . . ?
B5 B3 B2 59.6(3) . . ?
B5 B3 B2 108.9(4) 6_556 . ?
B5 B3 B2 59.6(3) 6_556 6_556 ?
B5 B3 B2 108.9(4) . 6_556 ?
B5 B3 H3 126(2) 6_556 . ?
B5 B3 H3 126(2) . . ?
B5 B3 B5 60.5(4) . 6_556 ?
C1 B4 B2 59.9(3) . . ?
C1 B4 B4 58.4(2) . 6_556 ?
C1 B4 H4A 121(2) . . ?
C1 B4 B6 104.8(4) . . ?
C1 B4 B7 105.4(4) . 6_556 ?
B2 B4 H4A 120(2) . . ?
B4 B4 B2 109.0(2) 6_556 . ?
B4 B4 H4A 120(2) 6_556 . ?
B6 B4 B2 108.9(5) . . ?
B6 B4 B4 59.8(2) . 6_556 ?
B6 B4 H4A 125(2) . . ?
B7 B4 B2 60.1(3) 6_556 . ?
B7 B4 B4 108.2(2) 6_556 6_556 ?
B7 B4 H4A 125(2) 6_556 . ?
B7 B4 B6 60.4(3) 6_556 . ?
C12 B5 B2 105.6(4) . . ?
C12 B5 B3 104.0(4) . . ?
C12 B5 B5 58.2(2) . 6_556 ?
C12 B5 H5A 127(3) . . ?
C12 B5 B7 58.9(3) . 6_556 ?
B2 B5 B5 109.3(2) . 6_556 ?
B2 B5 H5A 120(3) . . ?
B2 B5 B7 60.3(3) . 6_556 ?
B3 B5 B2 61.0(3) . . ?
B3 B5 B5 59.74(19) . 6_556 ?
B3 B5 H5A 121(3) . . ?
B3 B5 B7 108.2(4) . 6_556 ?
B5 B5 H5A 121(3) 6_556 . ?
B7 B5 B5 108.1(2) 6_556 6_556 ?
B7 B5 H5A 123(3) 6_556 . ?
C12 B6 B4 103.5(5) . 6_556 ?
C12 B6 B4 103.5(5) . . ?
C12 B6 H6 124(4) . . ?
C12 B6 B7 58.6(3) . 6_556 ?
C12 B6 B7 58.6(3) . . ?
B4 B6 B4 60.4(4) 6_556 . ?
B4 B6 H6 124(3) 6_556 . ?
B4 B6 H6 124(3) . . ?
B4 B6 B7 107.9(5) 6_556 6_556 ?
B4 B6 B7 59.5(3) . 6_556 ?
B4 B6 B7 59.5(3) 6_556 . ?
B4 B6 B7 107.9(5) . . ?
B7 B6 H6 120.8(14) 6_556 . ?
B7 B6 H6 120.8(14) . . ?
B7 B6 B7 108.4(6) . 6_556 ?
C12 B7 B2 104.5(4) . 6_556 ?
C12 B7 B4 104.1(4) . 6_556 ?
C12 B7 B5 58.0(3) . 6_556 ?
C12 B7 B6 58.6(4) . . ?
C12 B7 H7A 123(3) . . ?
B2 B7 H7A 123(3) 6_556 . ?
B4 B7 B2 60.9(3) 6_556 6_556 ?
B4 B7 B5 107.7(3) 6_556 6_556 ?
B4 B7 B6 60.1(4) 6_556 . ?
B4 B7 H7A 125(3) 6_556 . ?
B5 B7 B2 59.7(3) 6_556 6_556 ?
B5 B7 B6 107.7(4) 6_556 . ?
B5 B7 H7A 120(3) 6_556 . ?
B6 B7 B2 109.4(4) . 6_556 ?
B6 B7 H7A 121(3) . . ?

loop_
_geom_bond_atom_site_label_1
_geom_bond_atom_site_label_2
_geom_bond_distance
_geom_bond_site_symmetry_2
_geom_bond_publ_flag
O1 C2 1.174(8) . ?
O2 C9 1.193(6) . ?
O3 C9 1.340(7) . ?
O3 C10 1.442(6) . ?
C1 C2 1.510(9) . ?
C1 B2 1.745(5) . ?
C1 B2 1.745(5) 6_556 ?
C1 B3 1.706(8) . ?
C1 B4 1.700(7) . ?
C1 B4 1.700(7) 6_556 ?
C2 H2 1.01(7) . ?
C3 C4 1.388(6) . ?
C3 C8 1.397(6) . ?
C3 B2 1.568(6) . ?
C4 H4 0.9400 . ?
C4 C5 1.395(7) . ?
C5 H5 0.94(5) . ?
C5 C6 1.373(7) . ?
C6 C7 1.387(6) . ?
C6 C9 1.492(6) . ?
C7 H7 0.9400 . ?
C7 C8 1.386(6) . ?
C8 H8 0.9400 . ?
C10 H10A 0.9700 . ?
C10 H10B 0.9700 . ?
C10 H10C 0.9700 . ?
C12 H12 1.1100 . ?
C12 B5 1.686(8) 6_556 ?
C12 B5 1.686(8) . ?
C12 B6 1.703(12) . ?
C12 B7 1.703(7) . ?
C12 B7 1.703(7) 6_556 ?
B2 B3 1.792(6) . ?
B2 B4 1.791(7) . ?
B2 B5 1.768(7) . ?
B2 B7 1.777(7) 6_556 ?
B3 H3 1.11(5) . ?
B3 B5 1.763(7) . ?
B3 B5 1.763(7) 6_556 ?
B4 B4 1.781(10) 6_556 ?
B4 H4A 1.13(5) . ?
B4 B6 1.769(9) . ?
B4 B7 1.757(8) 6_556 ?
B5 B5 1.777(9) 6_556 ?
B5 H5A 1.06(6) . ?
B5 B7 1.773(8) 6_556 ?
B6 H6 1.11(8) . ?
B6 B7 1.774(8) 6_556 ?
B6 B7 1.774(8) . ?
B7 H7A 1.05(5) . ?
